data_7062687
loop_
_publ_author_name
'Bl\'e-Gonz\'alez, Ever A.'
'Isbel, Stephen R.'
'Ojo, Olatunji S.'
'Hillesheim, Patrick C.'
'Zeller, Matthias'
'Bugarin, Alejandro'

_publ_section_title
;
 Regiodivergent sulfonylation of terminal olefins via dearomative
 rearrangement
;
_journal_issue 36
_journal_name_full 'New Journal of Chemistry'
_journal_page_first 17020
_journal_page_last 17025
_journal_paper_doi 10.1039/D3NJ03595F
_journal_volume 47
_journal_year 2023
_chemical_formula_sum 'C16 H15 Cl O3 S'
_chemical_formula_weight 322.79
_space_group_crystal_system triclinic
_space_group_IT_number 2
_space_group_name_Hall '-P 1'
_space_group_name_H-M_alt 'P -1'
_atom_sites_solution_hydrogens geom
_atom_sites_solution_primary dual
_atom_sites_solution_secondary difmap
_audit_creation_method SHELXL-2018/3
_audit_update_record
;
2023-04-30 deposited with the CCDC.	2023-08-21 downloaded from the CCDC.
;
_cell_angle_alpha 91.485(3)
_cell_angle_beta 95.543(3)
_cell_angle_gamma 108.404(3)
_cell_formula_units_Z 2
_cell_length_a 7.5988(4)
_cell_length_b 7.6069(4)
_cell_length_c 13.6966(7)
_cell_measurement_reflns_used 9831
_cell_measurement_temperature 150(2)
_cell_measurement_theta_max 33.1850
_cell_measurement_theta_min 2.8265
_cell_volume 746.37(7)
_computing_cell_refinement 'SAINT V8.40B (Bruker, 2020)'
_computing_data_collection 'Apex4 v2022.10-0 (Bruker, 2022)'
_computing_data_reduction 'SAINT V8.40B (Bruker, 2020)'
_computing_structure_refinement
;  
SHELXL-2018/3 (Sheldrick, 2015a, 2018), 
SHELXLE Rev1460 (H\"ubschle et al., 2011)
;
_computing_structure_solution 'SHELXT (Sheldrick, 2015b)'
_diffrn_ambient_temperature 150(2)
_diffrn_detector_area_resol_mean 7.4074
_diffrn_detector_type 'PhotonII charge-integrating pixel array (CPAD)'
_diffrn_measured_fraction_theta_full 0.994
_diffrn_measured_fraction_theta_max 0.995
_diffrn_measurement_device 'three circle diffractometer'
_diffrn_measurement_device_type 'Bruker AXS D8 Quest'
_diffrn_measurement_method 'omega and phi scans'
_diffrn_radiation_monochromator 'Triumph curved graphite crystal'
_diffrn_radiation_type MoK\a
_diffrn_radiation_wavelength 0.71073
_diffrn_reflns_av_R_equivalents 0.0374
_diffrn_reflns_av_unetI/netI 0.0266
_diffrn_reflns_Laue_measured_fraction_full 0.994
_diffrn_reflns_Laue_measured_fraction_max 0.995
_diffrn_reflns_limit_h_max 11
_diffrn_reflns_limit_h_min -11
_diffrn_reflns_limit_k_max 11
_diffrn_reflns_limit_k_min -11
_diffrn_reflns_limit_l_max 20
_diffrn_reflns_limit_l_min -21
_diffrn_reflns_number 32913
_diffrn_reflns_point_group_measured_fraction_full 0.994
_diffrn_reflns_point_group_measured_fraction_max 0.995
_diffrn_reflns_theta_full 25.242
_diffrn_reflns_theta_max 33.217
_diffrn_reflns_theta_min 3.063
_diffrn_source 'fine focus sealed tube X-ray source'
_diffrn_source_current '30 mA'
_diffrn_source_voltage '50 kV'
_exptl_absorpt_coefficient_mu 0.402
_exptl_absorpt_correction_T_max 0.7465
_exptl_absorpt_correction_T_min 0.6825
_exptl_absorpt_correction_type multi-scan
_exptl_absorpt_process_details
;
 SADABS 2016/2: Krause, L., Herbst-Irmer, R., Sheldrick G.M. & Stalke D.,
 J. Appl. Cryst. 48 (2015) 3-10
;
_exptl_crystal_colour colourless
_exptl_crystal_density_diffrn 1.436
_exptl_crystal_description plate
_exptl_crystal_F_000 336
_exptl_crystal_size_max 0.320
_exptl_crystal_size_mid 0.270
_exptl_crystal_size_min 0.130
_refine_diff_density_max 2.229
_refine_diff_density_min -0.542
_refine_diff_density_rms 0.077
_refine_ls_extinction_method none
_refine_ls_goodness_of_fit_ref 1.043
_refine_ls_hydrogen_treatment constr
_refine_ls_matrix_type full
_refine_ls_number_parameters 191
_refine_ls_number_reflns 5696
_refine_ls_number_restraints 0
_refine_ls_restrained_S_all 1.043
_refine_ls_R_factor_all 0.0649
_refine_ls_R_factor_gt 0.0534
_refine_ls_shift/su_max 0.001
_refine_ls_shift/su_mean 0.000
_refine_ls_structure_factor_coef Fsqd
_refine_ls_weighting_details 'w=1/[\s^2^(Fo^2^)+(0.0742P)^2^+0.6132P] where P=(Fo^2^+2Fc^2^)/3'
_refine_ls_weighting_scheme calc
_refine_ls_wR_factor_gt 0.1452
_refine_ls_wR_factor_ref 0.1540
_reflns_Friedel_coverage 0.000
_reflns_number_gt 4696
_reflns_number_total 5696
_reflns_threshold_expression 'I > 2\s(I)'
_cod_data_source_file d3nj03595f2.cif
_cod_data_source_block AB_03_2_0m
_cod_depositor_comments 'Adding full bibliography for 7062686--7062687.cif.'
_cod_database_code 7062687
_shelx_shelxl_version_number 2018/3
_shelx_space_group_comment
;
The symmetry employed for this shelxl refinement is uniquely defined
by the following loop, which should always be used as a source of
symmetry information in preference to the above space-group names.
They are only intended as comments.
;
_shelx_estimated_absorpt_t_min 0.882
_shelx_estimated_absorpt_t_max 0.950

loop_
_space_group_symop_operation_xyz
'x, y, z'
'-x, -y, -z'

loop_
_atom_site_label
_atom_site_type_symbol
_atom_site_fract_x
_atom_site_fract_y
_atom_site_fract_z
_atom_site_U_iso_or_equiv
_atom_site_adp_type
_atom_site_occupancy
_atom_site_site_symmetry_order
_atom_site_calc_flag
_atom_site_refinement_flags_posn
_atom_site_refinement_flags_adp
_atom_site_refinement_flags_occupancy
_atom_site_disorder_assembly
_atom_site_disorder_group
Cl1 Cl 0.17908(7) 0.80142(7) 0.93005(3) 0.03737(12) Uani 1 1 d . . . . .
S1 S 0.75314(5) 1.01246(5) 0.62171(3) 0.02368(10) Uani 1 1 d . . . . .
O1 O 0.94110(18) 1.06304(19) 0.66987(10) 0.0332(3) Uani 1 1 d . . . . .
O2 O 0.70506(19) 1.14119(17) 0.55699(10) 0.0307(3) Uani 1 1 d . . . . .
O3 O 0.3566(2) 0.2986(2) 0.90571(10) 0.0371(3) Uani 1 1 d . . . . .
C1 C 0.7057(2) 0.7995(2) 0.54908(12) 0.0267(3) Uani 1 1 d . . . . .
H1A H 0.570044 0.750063 0.527823 0.032 Uiso 1 1 calc R U . . .
H1B H 0.770691 0.826517 0.489278 0.032 Uiso 1 1 calc R U . . .
C2 C 0.7645(2) 0.6520(2) 0.60138(12) 0.0263(3) Uani 1 1 d . . . . .
C3 C 0.9198(3) 0.6195(3) 0.58009(15) 0.0360(4) Uani 1 1 d . . . . .
H3A H 0.960747 0.529494 0.613882 0.043 Uiso 1 1 calc R U . . .
H3B H 0.989239 0.686285 0.531160 0.043 Uiso 1 1 calc R U . . .
C4 C 0.6505(2) 0.5516(2) 0.67722(12) 0.0242(3) Uani 1 1 d . . . . .
C5 C 0.7378(2) 0.5036(2) 0.76260(13) 0.0292(3) Uani 1 1 d . . . . .
H5 H 0.869303 0.529912 0.769615 0.035 Uiso 1 1 calc R U . . .
C6 C 0.6366(3) 0.4188(2) 0.83677(13) 0.0313(3) Uani 1 1 d . . . . .
H6 H 0.698627 0.387774 0.894078 0.038 Uiso 1 1 calc R U . . .
C7 C 0.4433(3) 0.3789(2) 0.82737(13) 0.0288(3) Uani 1 1 d . . . . .
C8 C 0.3528(2) 0.4209(2) 0.74255(13) 0.0283(3) Uani 1 1 d . . . . .
H8 H 0.220774 0.390485 0.734820 0.034 Uiso 1 1 calc R U . . .
C9 C 0.4571(2) 0.5080(2) 0.66881(12) 0.0265(3) Uani 1 1 d . . . . .
H9 H 0.394656 0.538339 0.611417 0.032 Uiso 1 1 calc R U . . .
C10 C 0.1625(3) 0.2725(3) 0.90324(17) 0.0429(5) Uani 1 1 d . . . . .
H10A H 0.141783 0.393207 0.901083 0.064 Uiso 1 1 calc R U . . .
H10B H 0.116154 0.212018 0.962237 0.064 Uiso 1 1 calc R U . . .
H10C H 0.095669 0.194290 0.844702 0.064 Uiso 1 1 calc R U . . .
C11 C 0.5964(2) 0.9627(2) 0.71185(11) 0.0231(3) Uani 1 1 d . . . . .
C12 C 0.6528(2) 0.9199(2) 0.80568(12) 0.0260(3) Uani 1 1 d . . . . .
H12 H 0.778384 0.924405 0.822888 0.031 Uiso 1 1 calc R U . . .
C13 C 0.5242(2) 0.8706(2) 0.87376(12) 0.0274(3) Uani 1 1 d . . . . .
H13 H 0.559789 0.840273 0.937927 0.033 Uiso 1 1 calc R U . . .
C14 C 0.3423(2) 0.8667(2) 0.84580(12) 0.0267(3) Uani 1 1 d . . . . .
C15 C 0.2845(2) 0.9105(3) 0.75307(13) 0.0297(3) Uani 1 1 d . . . . .
H15 H 0.159291 0.907441 0.736253 0.036 Uiso 1 1 calc R U . . .
C16 C 0.4139(2) 0.9588(2) 0.68541(12) 0.0278(3) Uani 1 1 d . . . . .
H16 H 0.377906 0.989128 0.621321 0.033 Uiso 1 1 calc R U . . .

loop_
_atom_site_aniso_label
_atom_site_aniso_U_11
_atom_site_aniso_U_22
_atom_site_aniso_U_33
_atom_site_aniso_U_23
_atom_site_aniso_U_13
_atom_site_aniso_U_12
Cl1 0.0393(2) 0.0439(3) 0.0296(2) 0.00372(17) 0.01078(17) 0.01206(19)
S1 0.02546(18) 0.02023(16) 0.02379(18) 0.00325(12) 0.00116(13) 0.00541(12)
O1 0.0255(6) 0.0320(6) 0.0375(7) 0.0002(5) -0.0018(5) 0.0044(5)
O2 0.0373(6) 0.0242(5) 0.0308(6) 0.0095(4) 0.0049(5) 0.0092(5)
O3 0.0418(7) 0.0377(7) 0.0311(6) 0.0111(5) 0.0114(5) 0.0089(6)
C1 0.0342(8) 0.0236(6) 0.0212(6) 0.0020(5) 0.0035(5) 0.0073(6)
C2 0.0318(7) 0.0213(6) 0.0248(7) 0.0018(5) 0.0043(6) 0.0066(5)
C3 0.0422(10) 0.0320(8) 0.0397(9) 0.0070(7) 0.0159(8) 0.0163(7)
C4 0.0287(7) 0.0186(6) 0.0245(6) 0.0016(5) 0.0029(5) 0.0063(5)
C5 0.0291(7) 0.0269(7) 0.0317(8) 0.0069(6) 0.0020(6) 0.0092(6)
C6 0.0359(8) 0.0295(7) 0.0283(7) 0.0077(6) 0.0020(6) 0.0104(6)
C7 0.0368(8) 0.0210(6) 0.0265(7) 0.0041(5) 0.0061(6) 0.0054(6)
C8 0.0277(7) 0.0246(7) 0.0280(7) 0.0016(5) 0.0023(6) 0.0022(5)
C9 0.0294(7) 0.0225(6) 0.0244(7) 0.0012(5) -0.0006(5) 0.0046(5)
C10 0.0440(11) 0.0432(10) 0.0434(11) 0.0105(8) 0.0199(9) 0.0115(9)
C11 0.0269(7) 0.0211(6) 0.0212(6) 0.0010(5) -0.0006(5) 0.0083(5)
C12 0.0269(7) 0.0261(7) 0.0231(6) 0.0018(5) -0.0029(5) 0.0075(5)
C13 0.0321(8) 0.0280(7) 0.0200(6) 0.0015(5) -0.0012(5) 0.0078(6)
C14 0.0321(8) 0.0258(7) 0.0230(7) 0.0004(5) 0.0047(6) 0.0099(6)
C15 0.0291(7) 0.0365(8) 0.0269(7) 0.0034(6) 0.0020(6) 0.0157(6)
C16 0.0308(7) 0.0324(7) 0.0234(7) 0.0045(6) -0.0001(5) 0.0152(6)

loop_
_atom_type_symbol
_atom_type_description
_atom_type_scat_dispersion_real
_atom_type_scat_dispersion_imag
_atom_type_scat_source
C C 0.0033 0.0016 'International Tables Vol C Tables 4.2.6.8 and 6.1.1.4'
H H 0.0000 0.0000 'International Tables Vol C Tables 4.2.6.8 and 6.1.1.4'
O O 0.0106 0.0060 'International Tables Vol C Tables 4.2.6.8 and 6.1.1.4'
S S 0.1246 0.1234 'International Tables Vol C Tables 4.2.6.8 and 6.1.1.4'
Cl Cl 0.1484 0.1585 'International Tables Vol C Tables 4.2.6.8 and 6.1.1.4'

loop_
_geom_angle_atom_site_label_1
_geom_angle_atom_site_label_2
_geom_angle_atom_site_label_3
_geom_angle
_geom_angle_site_symmetry_1
_geom_angle_site_symmetry_3
_geom_angle_publ_flag
O1 S1 O2 118.34(8) . . ?
O1 S1 C11 108.74(8) . . ?
O2 S1 C11 108.39(8) . . ?
O1 S1 C1 108.52(8) . . ?
O2 S1 C1 106.27(8) . . ?
C11 S1 C1 105.88(8) . . ?
C7 O3 C10 117.08(16) . . ?
C2 C1 S1 114.33(11) . . ?
C2 C1 H1A 108.7 . . ?
S1 C1 H1A 108.7 . . ?
C2 C1 H1B 108.7 . . ?
S1 C1 H1B 108.7 . . ?
H1A C1 H1B 107.6 . . ?
C3 C2 C4 122.29(16) . . ?
C3 C2 C1 119.02(15) . . ?
C4 C2 C1 118.66(15) . . ?
C2 C3 H3A 120.0 . . ?
C2 C3 H3B 120.0 . . ?
H3A C3 H3B 120.0 . . ?
C9 C4 C5 117.64(15) . . ?
C9 C4 C2 122.30(15) . . ?
C5 C4 C2 120.02(15) . . ?
C6 C5 C4 121.43(16) . . ?
C6 C5 H5 119.3 . . ?
C4 C5 H5 119.3 . . ?
C5 C6 C7 119.92(16) . . ?
C5 C6 H6 120.0 . . ?
C7 C6 H6 120.0 . . ?
O3 C7 C8 124.77(17) . . ?
O3 C7 C6 115.38(16) . . ?
C8 C7 C6 119.85(15) . . ?
C7 C8 C9 119.50(16) . . ?
C7 C8 H8 120.3 . . ?
C9 C8 H8 120.3 . . ?
C4 C9 C8 121.63(15) . . ?
C4 C9 H9 119.2 . . ?
C8 C9 H9 119.2 . . ?
O3 C10 H10A 109.5 . . ?
O3 C10 H10B 109.5 . . ?
H10A C10 H10B 109.5 . . ?
O3 C10 H10C 109.5 . . ?
H10A C10 H10C 109.5 . . ?
H10B C10 H10C 109.5 . . ?
C16 C11 C12 121.21(15) . . ?
C16 C11 S1 118.25(12) . . ?
C12 C11 S1 120.48(12) . . ?
C13 C12 C11 119.54(15) . . ?
C13 C12 H12 120.2 . . ?
C11 C12 H12 120.2 . . ?
C12 C13 C14 118.40(14) . . ?
C12 C13 H13 120.8 . . ?
C14 C13 H13 120.8 . . ?
C15 C14 C13 122.71(16) . . ?
C15 C14 Cl1 118.55(14) . . ?
C13 C14 Cl1 118.73(12) . . ?
C14 C15 C16 118.45(16) . . ?
C14 C15 H15 120.8 . . ?
C16 C15 H15 120.8 . . ?
C15 C16 C11 119.69(15) . . ?
C15 C16 H16 120.2 . . ?
C11 C16 H16 120.2 . . ?

loop_
_geom_bond_atom_site_label_1
_geom_bond_atom_site_label_2
_geom_bond_distance
_geom_bond_site_symmetry_2
_geom_bond_publ_flag
Cl1 C14 1.7417(17) . ?
S1 O1 1.4426(13) . ?
S1 O2 1.4444(12) . ?
S1 C11 1.7638(17) . ?
S1 C1 1.7952(17) . ?
O3 C7 1.370(2) . ?
O3 C10 1.422(3) . ?
C1 C2 1.506(2) . ?
C1 H1A 0.9900 . ?
C1 H1B 0.9900 . ?
C2 C3 1.337(3) . ?
C2 C4 1.487(2) . ?
C3 H3A 0.9500 . ?
C3 H3B 0.9500 . ?
C4 C9 1.393(2) . ?
C4 C5 1.402(2) . ?
C5 C6 1.382(2) . ?
C5 H5 0.9500 . ?
C6 C7 1.395(3) . ?
C6 H6 0.9500 . ?
C7 C8 1.389(2) . ?
C8 C9 1.395(2) . ?
C8 H8 0.9500 . ?
C9 H9 0.9500 . ?
C10 H10A 0.9800 . ?
C10 H10B 0.9800 . ?
C10 H10C 0.9800 . ?
C11 C16 1.390(2) . ?
C11 C12 1.395(2) . ?
C12 C13 1.389(2) . ?
C12 H12 0.9500 . ?
C13 C14 1.389(2) . ?
C13 H13 0.9500 . ?
C14 C15 1.387(2) . ?
C15 C16 1.388(2) . ?
C15 H15 0.9500 . ?
C16 H16 0.9500 . ?

loop_
_geom_torsion_atom_site_label_1
_geom_torsion_atom_site_label_2
_geom_torsion_atom_site_label_3
_geom_torsion_atom_site_label_4
_geom_torsion
_geom_torsion_site_symmetry_1
_geom_torsion_site_symmetry_2
_geom_torsion_site_symmetry_3
_geom_torsion_site_symmetry_4
_geom_torsion_publ_flag
O1 S1 C1 C2 46.17(14) . . . . ?
O2 S1 C1 C2 174.44(12) . . . . ?
C11 S1 C1 C2 -70.42(14) . . . . ?
S1 C1 C2 C3 -103.50(18) . . . . ?
S1 C1 C2 C4 74.68(17) . . . . ?
C3 C2 C4 C9 -146.53(18) . . . . ?
C1 C2 C4 C9 35.3(2) . . . . ?
C3 C2 C4 C5 35.9(2) . . . . ?
C1 C2 C4 C5 -142.23(16) . . . . ?
C9 C4 C5 C6 -1.1(2) . . . . ?
C2 C4 C5 C6 176.61(16) . . . . ?
C4 C5 C6 C7 0.2(3) . . . . ?
C10 O3 C7 C8 -6.1(3) . . . . ?
C10 O3 C7 C6 173.97(17) . . . . ?
C5 C6 C7 O3 -178.66(16) . . . . ?
C5 C6 C7 C8 1.4(3) . . . . ?
O3 C7 C8 C9 178.07(16) . . . . ?
C6 C7 C8 C9 -2.0(3) . . . . ?
C5 C4 C9 C8 0.5(2) . . . . ?
C2 C4 C9 C8 -177.18(15) . . . . ?
C7 C8 C9 C4 1.1(3) . . . . ?
O1 S1 C11 C16 163.27(13) . . . . ?
O2 S1 C11 C16 33.39(15) . . . . ?
C1 S1 C11 C16 -80.29(14) . . . . ?
O1 S1 C11 C12 -19.69(15) . . . . ?
O2 S1 C11 C12 -149.57(13) . . . . ?
C1 S1 C11 C12 96.75(14) . . . . ?
C16 C11 C12 C13 0.7(2) . . . . ?
S1 C11 C12 C13 -176.28(12) . . . . ?
C11 C12 C13 C14 -0.4(2) . . . . ?
C12 C13 C14 C15 -0.2(3) . . . . ?
C12 C13 C14 Cl1 178.99(12) . . . . ?
C13 C14 C15 C16 0.5(3) . . . . ?
Cl1 C14 C15 C16 -178.73(13) . . . . ?
C14 C15 C16 C11 -0.2(3) . . . . ?
C12 C11 C16 C15 -0.4(3) . . . . ?
S1 C11 C16 C15 176.61(13) . . . . ?
